data_9003575
loop_
_publ_author_name
'Stimpfl, M.'

_publ_section_title
;The Mn, Mg-intracrystalline exchange reaction in donpeacorite
 (Mn0.54Ca0.03Mg1.43Si2O6) and its relation to the fractionation behavior of
 Mn in Fe, Mg-orthopyroxene Sample: quenched from 980 deg C DIS
;
_journal_name_full 'American Mineralogist'
_journal_page_first 155
_journal_page_last 161
_journal_paper_doi 10.2138/am.2005.1577
_journal_volume 90
_journal_year 2005
_chemical_formula_sum 'Al0.003 Ca0.024 Mg1.433 Mn0.541 O6 Si1.997 Ti0.002'
_chemical_name_mineral Donpeacorite
_space_group_IT_number 61
_symmetry_space_group_name_Hall '-P 2ac 2ab'
_symmetry_space_group_name_H-M 'P b c a'
_cell_angle_alpha 90
_cell_angle_beta 90
_cell_angle_gamma 90
_cell_length_a 18.3653
_cell_length_b 8.8819
_cell_length_c 5.2305
_cell_formula_units_Z 8
_cell_volume 853.193
_database_code_amcsd 0003668
_exptl_crystal_density_diffrn 3.391
_exptl_crystal_thermal_history 'quenched from 980 deg C'
_cod_original_formula_sum 'Mg1.433 Mn.541 Ti.002 Ca.024 Si1.997 Al.003 O6'
_cod_database_code 9003575

loop_
_space_group_symop_operation_xyz
x,y,z
x,1/2-y,1/2+z
-x,1/2+y,1/2-z
1/2-x,1/2+y,z
1/2+x,1/2-y,-z
1/2+x,y,1/2-z
1/2-x,-y,1/2+z
-x,-y,-z

loop_
_atom_site_label
_atom_site_fract_x
_atom_site_fract_y
_atom_site_fract_z
_atom_site_occupancy
_atom_site_U_iso_or_equiv
Mg1 0.37541 0.65383 0.87209 0.93000 0.00577
Mn1 0.37541 0.65383 0.87209 0.06850 0.00577
Ti1 0.37541 0.65383 0.87209 0.00150 0.00577
Mg2 0.37744 0.48056 0.36819 0.50250 0.00861
Mn2 0.37744 0.48056 0.36819 0.47300 0.00861
Ca2 0.37744 0.48056 0.36819 0.02450 0.00861
SiA 0.27114 0.34110 0.04843 1.00000 0.00444
SiB 0.47477 0.33774 0.79486 0.99690 0.00455
AlB 0.47477 0.33774 0.79486 0.00310 0.00455
O1A 0.18343 0.33862 0.04032 1.00000 0.00567
O2A 0.30988 0.50158 0.04639 1.00000 0.00722
O3A 0.30235 0.22899 0.82249 1.00000 0.00767
O1B 0.56286 0.33919 0.79654 1.00000 0.00639
O2B 0.43490 0.48658 0.69994 1.00000 0.00876
O3B 0.44776 0.20331 0.59138 1.00000 0.00752

loop_
_cod_related_entry_id
_cod_related_entry_database
_cod_related_entry_code
1 AMCSD 0003668
